data_2203697
loop_
_publ_author_name
'Sema \"Ozt\"urk'
'Mehmet Akkurt'
'Hasan K\"u\,c\"ukbay'
'Ersin Orhan'
'Orhan B\"uy\"ukg\"ung\"or'

_publ_section_title
;Mercapto-<i>N</i>-phenylformimidoyl-1-methyl-3-(2-phenylethyl)benzimidazolinium
 inner salt
;
_journal_issue 6
_journal_name_full 'Acta Crystallographica Section E'
_journal_page_first o936
_journal_page_last o938
_journal_paper_doi 10.1107/S160053680401013X
_journal_volume 60
_journal_year 2004
_chemical_formula_iupac 'C23 H21 N3 S'
_chemical_formula_moiety 'C23 H21 N3 S'
_chemical_formula_sum 'C23 H21 N3 S'
_chemical_formula_weight 371.50
_chemical_name_systematic
;
[1-methyl-3-(2-phenylethyl)benzimidazolinio](phenylimino)methanethiolate
;
_space_group_IT_number 2
_symmetry_cell_setting triclinic
_symmetry_space_group_name_Hall '-P 1'
_symmetry_space_group_name_H-M 'P -1'
_atom_sites_solution_hydrogens geom
_atom_sites_solution_primary direct
_atom_sites_solution_secondary difmap
_cell_angle_alpha 67.191(7)
_cell_angle_beta 83.696(8)
_cell_angle_gamma 67.040(7)
_cell_formula_units_Z 2
_cell_length_a 9.3894(8)
_cell_length_b 10.8881(11)
_cell_length_c 11.6658(12)
_cell_measurement_reflns_used 9837
_cell_measurement_temperature 293
_cell_measurement_theta_max 28.95
_cell_measurement_theta_min 1.90
_cell_volume 1011.07(19)
_computing_cell_refinement X-AREA
_computing_data_collection 'X-AREA (Stoe & Cie, 2002)'
_computing_data_reduction 'X-RED32 (Stoe & Cie, 2002)'
_computing_molecular_graphics 'ORTEP-3 (Farrugia, 1997)'
_computing_publication_material 'WinGX (Farrugia, 1999)'
_computing_structure_refinement 'SHELXL97 (Sheldrick, 1997)'
_computing_structure_solution 'SHELXS97 (Sheldrick, 1997)'
_diffrn_ambient_temperature 293
_diffrn_detector_area_resol_mean 6.67
_diffrn_measured_fraction_theta_full 1.000
_diffrn_measured_fraction_theta_max 1.000
_diffrn_measurement_device '2-circle goniometer'
_diffrn_measurement_device_type 'Stoe IPDS-II'
_diffrn_measurement_method \w
_diffrn_radiation_monochromator 'plane graphite'
_diffrn_radiation_type 'Mo K\a'
_diffrn_radiation_wavelength 0.71073
_diffrn_reflns_av_R_equivalents 0.0285
_diffrn_reflns_av_sigmaI/netI 0.0347
_diffrn_reflns_limit_h_max 11
_diffrn_reflns_limit_h_min -11
_diffrn_reflns_limit_k_max 13
_diffrn_reflns_limit_k_min -13
_diffrn_reflns_limit_l_max 14
_diffrn_reflns_limit_l_min -14
_diffrn_reflns_number 11523
_diffrn_reflns_reduction_process ' ?'
_diffrn_reflns_theta_full 26.00
_diffrn_reflns_theta_max 26.00
_diffrn_reflns_theta_min 1.90
_diffrn_standards_decay_% <2
_diffrn_standards_number 0
_exptl_absorpt_coefficient_mu 0.172
_exptl_absorpt_correction_T_max 0.9732
_exptl_absorpt_correction_T_min 0.9228
_exptl_absorpt_correction_type integration
_exptl_absorpt_process_details 'STOE X-RED (Stoe & Cie, 2002)'
_exptl_crystal_colour yellow
_exptl_crystal_density_diffrn 1.220
_exptl_crystal_density_method 'Not Measured'
_exptl_crystal_description prism
_exptl_crystal_F_000 392
_exptl_crystal_size_max 0.68
_exptl_crystal_size_mid 0.37
_exptl_crystal_size_min 0.20
_refine_diff_density_max 0.160
_refine_diff_density_min -0.257
_refine_ls_extinction_method none
_refine_ls_goodness_of_fit_ref 0.942
_refine_ls_hydrogen_treatment constr
_refine_ls_matrix_type full
_refine_ls_number_parameters 279
_refine_ls_number_reflns 3983
_refine_ls_number_restraints 91
_refine_ls_restrained_S_all 0.933
_refine_ls_R_factor_all 0.0703
_refine_ls_R_factor_gt 0.0394
_refine_ls_shift/su_max 0.000
_refine_ls_shift/su_mean 0.000
_refine_ls_structure_factor_coef Fsqd
_refine_ls_weighting_details 'calc w = 1/[\s^2^(Fo^2^)+(0.0584P)^2^] where P = (Fo^2^+2Fc^2^)/3'
_refine_ls_weighting_scheme calc
_refine_ls_wR_factor_gt 0.0941
_refine_ls_wR_factor_ref 0.1035
_reflns_number_gt 2562
_reflns_number_total 3983
_reflns_threshold_expression I>2\s(I)
_cod_data_source_file ac6097.cif
_cod_data_source_block I
_cod_depositor_comments
;
The following automatic conversions were performed:
'_symmetry_cell_setting' value 'Triclinic' changed to 'triclinic'
according to '/home/saulius/struct/CIF-dictionaries/cif_core.dic'
dictionary named 'cif_core.dic' version 2.4.1 from 2010-06-29.

Automatic conversion script
Id: cif_fix_enum 1527 2010-12-29 10:47:43Z saulius 

The following automatic conversions were performed:

'_symmetry_cell_setting' value 'Triclinic' changed to 'triclinic'
according to /home/saulius/struct/CIF-dictionaries/cif_core.dic
dictionary named 'cif_core.dic' version 2.4.1 from 2010-06-29.

Automatic conversion script
Id: cif_fix_values 1715 2011-07-08 13:25:40Z adriana 
;
_cod_database_code 2203697

loop_
_symmetry_equiv_pos_as_xyz
x,y,z
-x,-y,-z

loop_
_atom_site_aniso_label
_atom_site_aniso_U_11
_atom_site_aniso_U_22
_atom_site_aniso_U_33
_atom_site_aniso_U_12
_atom_site_aniso_U_13
_atom_site_aniso_U_23
S1 0.0843(4) 0.0718(3) 0.0675(3) -0.0453(3) -0.0237(3) -0.0075(2)
N1 0.0420(7) 0.0524(7) 0.0515(8) -0.0228(6) 0.0007(6) -0.0177(6)
N2 0.0427(8) 0.0726(9) 0.0717(10) -0.0257(7) 0.0077(7) -0.0386(8)
N3 0.0691(10) 0.0696(9) 0.0568(9) -0.0419(8) -0.0038(7) -0.0161(8)
C1 0.0532(10) 0.0640(10) 0.0422(9) -0.0346(9) -0.0001(7) -0.0147(8)
C2 0.0809(14) 0.0746(12) 0.0612(11) -0.0488(11) 0.0015(10) -0.0225(9)
C3 0.1017(18) 0.1085(17) 0.0630(13) -0.0788(15) 0.0021(12) -0.0259(12)
C4 0.0734(15) 0.142(2) 0.0767(15) -0.0749(16) 0.0101(12) -0.0382(15)
C5 0.0512(12) 0.1231(18) 0.0851(15) -0.0462(12) 0.0112(10) -0.0481(14)
C6 0.0485(10) 0.0805(12) 0.0545(10) -0.0347(9) 0.0048(8) -0.0276(9)
C7 0.0606(14) 0.1130(19) 0.154(3) -0.0253(13) 0.0196(15) -0.0936(19)
C8 0.0430(9) 0.0540(9) 0.0468(9) -0.0221(8) 0.0000(7) -0.0168(7)
C9 0.0480(10) 0.0562(10) 0.0784(13) -0.0141(9) -0.0063(9) -0.0263(9)
C10 0.0508(11) 0.0836(13) 0.0972(16) -0.0293(10) 0.0206(11) -0.0500(12)
C11 0.0639(12) 0.0687(12) 0.0652(12) -0.0306(10) 0.0224(10) -0.0308(10)
C12 0.0942(17) 0.0808(14) 0.0862(16) -0.0285(13) 0.0098(13) -0.0429(13)
C13 0.144(3) 0.112(2) 0.097(2) -0.057(2) 0.0029(19) -0.0567(17)
C14 0.126(2) 0.135(3) 0.0844(19) -0.042(2) -0.0216(17) -0.0378(18)
C15 0.113(2) 0.0896(17) 0.0807(17) -0.0152(15) -0.0095(15) -0.0205(14)
C16 0.0935(16) 0.0712(13) 0.0693(14) -0.0300(13) 0.0103(12) -0.0254(11)
C17 0.0434(9) 0.0538(9) 0.0617(11) -0.0219(8) -0.0010(8) -0.0234(8)
C18 0.0730(12) 0.0669(11) 0.0564(11) -0.0418(10) -0.0031(9) -0.0128(9)
C19A 0.116(5) 0.090(4) 0.065(3) -0.069(3) 0.023(3) -0.030(3)
C20A 0.124(5) 0.105(4) 0.087(4) -0.081(4) 0.032(4) -0.026(3)
C21 0.117(2) 0.0961(17) 0.1047(19) -0.0795(16) 0.0041(16) -0.0193(15)
C22 0.0857(15) 0.0632(12) 0.0991(17) -0.0374(11) -0.0111(13) -0.0287(12)
C23 0.0745(13) 0.0738(12) 0.0840(14) -0.0419(11) 0.0141(11) -0.0376(11)
C20B 0.113(7) 0.115(7) 0.089(6) -0.082(5) 0.018(5) -0.023(5)
C19B 0.111(6) 0.102(6) 0.068(5) -0.073(5) 0.018(5) -0.026(5)

loop_
_atom_site_label
_atom_site_fract_x
_atom_site_fract_y
_atom_site_fract_z
_atom_site_U_iso_or_equiv
_atom_site_thermal_displace_type
_atom_site_calc_flag
_atom_site_refinement_flags
_atom_site_occupancy
_atom_site_type_symbol
S1 0.16304(6) 0.75339(5) -0.01070(5) 0.0731(2) Uani . . 1.000 S
N1 0.31802(15) 0.86503(14) 0.16681(12) 0.0475(4) Uani . . 1.000 N
N2 0.50718(16) 0.69024(16) 0.13306(15) 0.0577(5) Uani . . 1.000 N
N3 0.23520(18) 0.58229(16) 0.23801(14) 0.0619(5) Uani . . 1.000 N
C1 0.4525(2) 0.89101(18) 0.16589(15) 0.0506(6) Uani . . 1.000 C
C2 0.4771(3) 1.0019(2) 0.17980(18) 0.0667(7) Uani . . 1.000 C
C3 0.6263(3) 0.9967(3) 0.16828(19) 0.0801(9) Uani . . 1.000 C
C4 0.7455(3) 0.8868(3) 0.1451(2) 0.0876(10) Uani . . 1.000 C
C5 0.7228(2) 0.7754(3) 0.1325(2) 0.0799(9) Uani . . 1.000 C
C6 0.5718(2) 0.7809(2) 0.14332(16) 0.0573(6) Uani . . 1.000 C
C7 0.5890(3) 0.5601(3) 0.1058(3) 0.0987(13) Uani . . 1.000 C
C8 0.35516(18) 0.74406(17) 0.14606(15) 0.0472(5) Uani . . 1.000 C
C9 0.1626(2) 0.95209(19) 0.18982(18) 0.0616(6) Uani . . 1.000 C
C10 0.1166(2) 0.8865(2) 0.3214(2) 0.0722(8) Uani . . 1.000 C
C11 0.2311(2) 0.8552(2) 0.41913(18) 0.0640(7) Uani . . 1.000 C
C12 0.2235(3) 0.9594(3) 0.4614(2) 0.0853(9) Uani . . 1.000 C
C13 0.3341(4) 0.9320(3) 0.5458(3) 0.1089(14) Uani . . 1.000 C
C14 0.4520(4) 0.8004(4) 0.5894(3) 0.1165(14) Uani . . 1.000 C
C15 0.4609(4) 0.6964(3) 0.5485(3) 0.1047(10) Uani . . 1.000 C
C16 0.3508(3) 0.7242(2) 0.4641(2) 0.0793(8) Uani . . 1.000 C
C17 0.24503(18) 0.68065(17) 0.13472(17) 0.0510(6) Uani . . 1.000 C
C18 0.1416(2) 0.5044(2) 0.24770(17) 0.0633(7) Uani . . 1.000 C
C19A 0.0926(8) 0.4496(6) 0.3614(6) 0.082(2) Uani . . 0.600 C
C20A 0.0026(8) 0.3686(7) 0.3838(7) 0.099(3) Uani . . 0.600 C
C21 -0.0410(3) 0.3437(3) 0.2889(3) 0.0990(11) Uani . . 1.000 C
C22 0.0370(3) 0.3698(2) 0.1859(2) 0.0789(9) Uani . . 1.000 C
C23 0.1272(2) 0.4505(2) 0.1643(2) 0.0712(8) Uani . . 1.000 C
C20B -0.0795(13) 0.4404(11) 0.3562(10) 0.099(4) Uani . . 0.400 C
C19B 0.0149(12) 0.5188(11) 0.3403(9) 0.086(3) Uani . . 0.400 C
H3 0.64760 1.06960 0.17640 0.0960 Uiso calc R 1.000 H
H4 0.84450 0.88810 0.13760 0.1050 Uiso calc R 1.000 H
H7A 0.69740 0.54290 0.10020 0.1480 Uiso calc R 1.000 H
H7B 0.54840 0.57280 0.02820 0.1480 Uiso calc R 1.000 H
H5 0.80370 0.70080 0.11780 0.0960 Uiso calc R 1.000 H
H2 0.39700 1.07580 0.19610 0.0800 Uiso calc R 1.000 H
H9B 0.15820 1.04750 0.17520 0.0740 Uiso calc R 1.000 H
H10A 0.01640 0.95210 0.33360 0.0870 Uiso calc R 1.000 H
H10B 0.10610 0.79770 0.33180 0.0870 Uiso calc R 1.000 H
H12 0.14280 1.04910 0.43250 0.1020 Uiso calc R 1.000 H
H13 0.32840 1.00340 0.57320 0.1300 Uiso calc R 1.000 H
H14 0.52620 0.78160 0.64710 0.1390 Uiso calc R 1.000 H
H15 0.54160 0.60670 0.57780 0.1260 Uiso calc R 1.000 H
H16 0.35760 0.65240 0.43690 0.0950 Uiso calc R 1.000 H
H19A 0.120(5) 0.472(4) 0.426(4) 0.085(11) Uiso . . 0.600 H
H20A -0.042(7) 0.339(6) 0.470(6) 0.150(19) Uiso . . 0.600 H
H21 -0.09270 0.27590 0.30780 0.1190 Uiso calc R 1.000 H
H22 0.03100 0.33320 0.12740 0.0950 Uiso calc R 1.000 H
H23 0.17940 0.46820 0.09080 0.0850 Uiso calc R 1.000 H
H7C 0.57480 0.47940 0.17120 0.1480 Uiso calc R 1.000 H
H9A 0.08880 0.96230 0.13140 0.0740 Uiso calc R 1.000 H
H19B 0.004(6) 0.572(6) 0.391(5) 0.075(15) Uiso . . 0.400 H
H20B -0.161(9) 0.443(8) 0.421(8) 0.13(3) Uiso . . 0.400 H

loop_
_atom_type_symbol
_atom_type_description
_atom_type_scat_dispersion_real
_atom_type_scat_dispersion_imag
_atom_type_scat_source
S S 0.1246 0.1234 'International Tables Vol C Tables 4.2.6.8 and 6.1.1.4'
N N 0.0061 0.0033 'International Tables Vol C Tables 4.2.6.8 and 6.1.1.4'
H H 0.0000 0.0000 'International Tables Vol C Tables 4.2.6.8 and 6.1.1.4'
C C 0.0033 0.0016 'International Tables Vol C Tables 4.2.6.8 and 6.1.1.4'

loop_
_geom_angle_atom_site_label_1
_geom_angle_atom_site_label_2
_geom_angle_atom_site_label_3
_geom_angle
_geom_angle_publ_flag
C1 N1 C8 108.61(15) yes
C1 N1 C9 126.32(16) yes
C8 N1 C9 125.05(16) yes
C6 N2 C7 126.42(19) yes
C6 N2 C8 109.05(17) yes
C7 N2 C8 124.46(19) yes
C17 N3 C18 121.99(16) yes
N1 C1 C2 131.8(2) yes
N1 C1 C6 106.62(17) yes
C2 C1 C6 121.6(2) no
C1 C2 C3 116.3(2) no
C2 C3 C4 122.0(3) no
C3 C4 C5 122.1(3) no
C4 C5 C6 115.9(3) no
N2 C6 C1 106.62(18) yes
N2 C6 C5 131.4(2) yes
C1 C6 C5 122.0(2) no
N1 C8 N2 109.09(16) yes
N1 C8 C17 126.09(17) yes
N2 C8 C17 124.79(17) yes
N1 C9 C10 112.39(16) yes
C9 C10 C11 113.18(17) no
C10 C11 C12 121.1(2) no
C10 C11 C16 120.7(2) no
C12 C11 C16 118.1(2) no
C11 C12 C13 120.6(3) no
C12 C13 C14 120.1(3) no
C13 C14 C15 119.9(3) no
C14 C15 C16 119.9(3) no
C11 C16 C15 121.4(2) no
S1 C17 N3 134.86(16) yes
S1 C17 C8 112.82(13) yes
N3 C17 C8 112.32(16) yes
N3 C18 C19A 115.8(3) yes
N3 C18 C23 126.49(18) yes
N3 C18 C19B 115.0(5) yes
C19A C18 C23 115.7(3) no
C19B C18 C23 116.2(5) no
C18 C19A C20A 121.4(6) no
C18 C19B C20B 117.5(9) no
C19A C20A C21 120.6(6) no
C19B C20B C21 117.3(10) no
C20A C21 C22 116.0(4) no
C20B C21 C22 119.0(5) no
C21 C22 C23 121.1(2) no
C18 C23 C22 121.7(2) no
C1 C2 H2 121.80 no
C3 C2 H2 121.87 no
C2 C3 H3 119.03 no
C4 C3 H3 118.93 no
C3 C4 H4 118.98 no
C5 C4 H4 118.87 no
C4 C5 H5 121.94 no
C6 C5 H5 122.13 no
N2 C7 H7A 109.41 no
N2 C7 H7B 109.46 no
N2 C7 H7C 109.47 no
H7A C7 H7B 109.54 no
H7A C7 H7C 109.47 no
H7B C7 H7C 109.48 no
N1 C9 H9A 109.11 no
N1 C9 H9B 109.13 no
C10 C9 H9A 109.11 no
C10 C9 H9B 109.17 no
H9A C9 H9B 107.82 no
C9 C10 H10A 108.92 no
C9 C10 H10B 108.99 no
C11 C10 H10A 108.92 no
C11 C10 H10B 108.92 no
H10A C10 H10B 107.77 no
C11 C12 H12 119.62 no
C13 C12 H12 119.76 no
C12 C13 H13 119.94 no
C14 C13 H13 119.95 no
C13 C14 H14 120.08 no
C15 C14 H14 120.02 no
C14 C15 H15 120.02 no
C16 C15 H15 120.13 no
C11 C16 H16 119.32 no
C15 C16 H16 119.26 no
C18 C19A H19A 117(3) no
C20A C19A H19A 122(3) no
C20B C19B H19B 120(4) no
C18 C19B H19B 122(4) no
C21 C20A H20A 121(4) no
C19A C20A H20A 118(4) no
C21 C20B H20B 123(5) no
C19B C20B H20B 119(5) no
C20A C21 H21 119.72 no
C22 C21 H21 119.72 no
C20B C21 H21 119.69 no
C23 C22 H22 119.43 no
C21 C22 H22 119.50 no
C18 C23 H23 119.15 no
C22 C23 H23 119.19 no

loop_
_geom_bond_atom_site_label_1
_geom_bond_atom_site_label_2
_geom_bond_distance
_geom_bond_publ_flag
S1 C17 1.6933(19) yes
N1 C1 1.396(3) yes
N1 C8 1.336(2) yes
N1 C9 1.460(3) yes
N2 C6 1.390(3) yes
N2 C7 1.465(4) yes
N2 C8 1.331(2) yes
N3 C17 1.288(2) yes
N3 C18 1.411(3) yes
C1 C2 1.384(3) no
C1 C6 1.376(3) no
C2 C3 1.374(4) no
C3 C4 1.377(4) no
C4 C5 1.373(4) no
C5 C6 1.389(3) no
C8 C17 1.490(3) no
C9 C10 1.516(3) no
C10 C11 1.501(3) no
C11 C12 1.378(4) no
C11 C16 1.368(3) no
C12 C13 1.376(5) no
C13 C14 1.363(5) no
C14 C15 1.361(5) no
C15 C16 1.370(5) no
C18 C19A 1.339(7) no
C18 C23 1.358(3) no
C18 C19B 1.520(11) no
C19A C20A 1.384(11) no
C19B C20B 1.407(18) no
C20A C21 1.373(8) no
C20B C21 1.462(12) no
C21 C22 1.329(4) no
C22 C23 1.384(3) no
C2 H2 0.9297 no
C3 H3 0.9302 no
C4 H4 0.9292 no
C5 H5 0.9296 no
C7 H7A 0.9599 no
C7 H7B 0.9600 no
C7 H7C 0.9598 no
C9 H9A 0.9705 no
C9 H9B 0.9699 no
C10 H10A 0.9699 no
C10 H10B 0.9696 no
C12 H12 0.9301 no
C13 H13 0.9305 no
C14 H14 0.9302 no
C15 H15 0.9303 no
C16 H16 0.9300 no
C19A H19A 0.96(5) no
C19B H19B 0.95(6) no
C20A H20A 1.03(7) no
C20B H20B 1.02(9) no
C21 H21 0.9793 no
C22 H22 0.9298 no
C23 H23 0.9305 no

loop_
_geom_contact_atom_site_label_1
_geom_contact_atom_site_label_2
_geom_contact_distance
_geom_contact_site_symmetry_2
_geom_contact_publ_flag
S1 N1 3.4463(16) . no
S1 N2 3.5056(18) . no
S1 C23 3.264(2) . no
S1 C9 3.544(2) 2_575 no
S1 H9A 3.1370 . no
S1 H23 2.8080 . no
S1 H3 3.1052 2_675 no
S1 H9A 2.9661 2_575 no
S1 H22 2.9903 2_565 no
N1 S1 3.4463(16) . no
N1 N2 2.173(2) . no
N1 N3 3.243(2) . no
N1 C16 3.196(3) . no
N2 S1 3.5056(18) . no
N2 N1 2.173(2) . no
N2 N3 3.153(2) . no
N3 N1 3.243(2) . no
N3 N2 3.153(2) . no
N3 H10B 2.7654 . no
N3 H15 2.7276 2_666 no
C1 C11 3.405(3) . no
C1 C16 3.470(3) . no
C2 C6 3.554(3) 2_675 no
C5 C20B 3.459(12) 1_655 no
C5 C19B 3.382(11) 1_655 no
C6 C2 3.554(3) 2_675 no
C9 S1 3.544(2) 2_575 no
C10 C17 3.510(3) . no
C11 C1 3.405(3) . no
C16 C1 3.470(3) . no
C16 N1 3.196(3) . no
C17 C10 3.510(3) . no
C19B C5 3.382(11) 1_455 no
C19B C19B 3.579(14) 2_566 no
C20B C5 3.459(12) 1_455 no
C23 S1 3.264(2) . no
C2 H9B 2.8408 . no
C3 H13 3.0911 2_676 no
C5 H7A 2.7996 . no
C7 H5 3.0113 . no
C7 H23 3.0023 2_665 no
C8 H10B 3.0508 . no
C9 H2 3.0147 . no
C10 H20A 2.96(7) 2_566 no
C11 H20A 3.10(7) 2_566 no
C16 H20B 2.90(9) 2_566 no
C17 H7C 2.9737 . no
C17 H23 2.8449 . no
C17 H9A 2.8228 . no
C17 H7B 2.9633 . no
C17 H10B 2.9879 . no
C19B H19B 2.91(5) 2_566 no
C19B H5 2.9450 1_455 no
C20A H12 3.0359 1_545 no
C20B H19B 3.05(6) 2_566 no
C20B H5 3.0177 1_455 no
C21 H12 2.8677 1_545 no
C21 H7A 2.9854 1_455 no
C22 H7A 3.0446 1_455 no
H2 H9B 2.4288 . no
H2 C9 3.0147 . no
H3 S1 3.1052 2_675 no
H5 C7 3.0113 . no
H5 H7A 2.3773 . no
H5 C19B 2.9450 1_655 no
H5 C20B 3.0177 1_655 no
H7A C5 2.7996 . no
H7A C21 2.9854 1_655 no
H7A C22 3.0446 1_655 no
H7A H23 2.4189 2_665 no
H7A H5 2.3773 . no
H7B C17 2.9633 . no
H7B H7B 2.4159 2_665 no
H7C C17 2.9737 . no
H9A C17 2.8228 . no
H9A S1 2.9661 2_575 no
H9A S1 3.1370 . no
H9B C2 2.8408 . no
H9B H2 2.4288 . no
H10A H12 2.4655 . no
H10B N3 2.7654 . no
H10B C8 3.0508 . no
H10B C17 2.9879 . no
H10B H16 2.4083 . no
H10B H20A 2.3767 2_566 no
H12 H10A 2.4655 . no
H12 C20A 3.0359 1_565 no
H12 C21 2.8677 1_565 no
H13 C3 3.0911 2_676 no
H15 N3 2.7276 2_666 no
H16 H20B 2.5930 2_566 no
H16 H10B 2.4083 . no
H19B C19B 2.91(5) 2_566 no
H19B C20B 3.05(6) 2_566 no
H19B H19B 2.43(8) 2_566 no
H20A H10B 2.3767 2_566 no
H20A C10 2.96(7) 2_566 no
H20A C11 3.10(7) 2_566 no
H20B H16 2.5930 2_566 no
H20B C16 2.90(9) 2_566 no
H22 S1 2.9903 2_565 no
H23 C7 3.0023 2_665 no
H23 H7A 2.4189 2_665 no
H23 C17 2.8449 . no
H23 S1 2.8080 . no

loop_
_geom_torsion_atom_site_label_1
_geom_torsion_atom_site_label_2
_geom_torsion_atom_site_label_3
_geom_torsion_atom_site_label_4
_geom_torsion
_geom_torsion_publ_flag
C8 N1 C1 C2 178.41(18) no
C9 N1 C1 C2 -3.1(3) no
C8 N1 C1 C6 0.20(18) no
C9 N1 C1 C6 178.65(15) no
C1 N1 C8 N2 0.61(18) no
C9 N1 C8 N2 -177.87(15) no
C1 N1 C8 C17 -177.49(16) no
C9 N1 C8 C17 4.0(3) no
C1 N1 C9 C10 -101.0(2) no
C8 N1 C9 C10 77.2(2) no
C6 N2 C8 N1 -1.17(19) no
C7 N2 C8 C17 -0.1(3) no
C7 N2 C6 C1 178.3(2) no
C7 N2 C8 N1 -178.2(2) no
C6 N2 C8 C17 176.95(16) no
C8 N2 C6 C5 -177.5(2) no
C7 N2 C6 C5 -0.5(3) no
C8 N2 C6 C1 1.3(2) no
C18 N3 C17 C8 -177.86(17) no
C18 N3 C17 S1 1.6(3) no
C17 N3 C18 C19A -154.8(4) no
C17 N3 C18 C23 42.2(3) no
N1 C1 C2 C3 -177.21(18) no
C6 C1 C2 C3 0.8(3) no
N1 C1 C6 C5 178.03(17) no
N1 C1 C6 N2 -0.88(18) no
C2 C1 C6 C5 -0.4(3) no
C2 C1 C6 N2 -179.32(16) no
C1 C2 C3 C4 -0.5(3) no
C2 C3 C4 C5 -0.2(3) no
C3 C4 C5 C6 0.6(3) no
C4 C5 C6 C1 -0.3(3) no
C4 C5 C6 N2 178.30(19) no
N2 C8 C17 S1 -93.50(19) no
N1 C8 C17 S1 84.31(19) no
N1 C8 C17 N3 -96.1(2) no
N2 C8 C17 N3 86.1(2) no
N1 C9 C10 C11 54.2(2) no
C9 C10 C11 C12 86.0(3) no
C9 C10 C11 C16 -90.7(2) no
C10 C11 C12 C13 -176.3(2) no
C16 C11 C12 C13 0.4(4) no
C10 C11 C16 C15 176.6(3) no
C12 C11 C16 C15 -0.2(4) no
C11 C12 C13 C14 -0.6(5) no
C12 C13 C14 C15 0.6(5) no
C13 C14 C15 C16 -0.3(5) no
C14 C15 C16 C11 0.2(5) no
N3 C18 C23 C22 177.0(2) no
C23 C18 C19A C20A -13.9(8) no
N3 C18 C19A C20A -178.7(5) no
C19A C18 C23 C22 14.1(5) no
C18 C19A C20A C21 -0.9(11) no
C19A C20A C21 C22 15.9(9) no
C20A C21 C22 C23 -15.8(5) no
C21 C22 C23 C18 1.0(4) no
